data_2006355
loop_
_publ_author_name
'Bartkowska, Beata'
'Kr\"uger, Carl'

_publ_contact_author
;
Prof Carl Kruger
Max-Planck-Institut fur Kohlenforschung
Kaiser-Wilhelm-Platz 1
D-45470 Mulheim an der Ruhr
Germany
;
_publ_section_title
;
 Tetravinylsilane
;
_journal_issue 8
_journal_name_full 'Acta Crystallographica Section C'
_journal_page_first 1066
_journal_page_last 1068
_journal_paper_doi 10.1107/S010827019700437X
_journal_volume 53
_journal_year 1997
_chemical_formula_structural 'C8 H12 Si'
_chemical_formula_sum 'C8 H12 Si'
_chemical_formula_weight 136.27
_chemical_name_common Tetravinylsilane
_chemical_name_systematic
;
 Tetraethenylsilane
;
_space_group_IT_number 61
_symmetry_cell_setting orthorhombic
_symmetry_space_group_name_Hall '-P 2ac 2ab'
_symmetry_space_group_name_H-M 'P b c a'
_cell_angle_alpha 90.00
_cell_angle_beta 90.00
_cell_angle_gamma 90.00
_cell_formula_units_Z 8
_cell_length_a 8.9952(13)
_cell_length_b 20.460(2)
_cell_length_c 9.864(2)
_cell_measurement_reflns_used 25
_cell_measurement_temperature 98
_cell_measurement_theta_max 24.2
_cell_measurement_theta_min 9.5
_cell_volume 1815.4(5)
_computing_cell_refinement 'CAD-4 Software'
_computing_data_collection 'CAD-4 Software (Enraf-Nonius, 1989)'
_computing_data_reduction 'DATAP (Coppens, Leiserowitz & Rabinovich, 1965)'
_computing_molecular_graphics 'ORTEPII (Johnson, 1976)'
_computing_structure_refinement 'SHELXL93 (Sheldrick, 1993)'
_computing_structure_solution 'SHELXS86 (Sheldrick, 1990)'
_diffrn_ambient_temperature 298
_diffrn_measurement_device 'Enraf-Nonius CAD-4'
_diffrn_measurement_method \w-2\q
_diffrn_radiation_monochromator graphite
_diffrn_radiation_source 'fine-focus sealed tube'
_diffrn_radiation_type MoK\a
_diffrn_radiation_wavelength 0.71069
_diffrn_reflns_av_R_equivalents 0.0000
_diffrn_reflns_av_sigmaI/netI 0.0699
_diffrn_reflns_limit_h_max 11
_diffrn_reflns_limit_h_min 0
_diffrn_reflns_limit_k_max 12
_diffrn_reflns_limit_k_min 0
_diffrn_reflns_limit_l_max 26
_diffrn_reflns_limit_l_min 0
_diffrn_reflns_number 2103
_diffrn_reflns_theta_max 27.60
_diffrn_reflns_theta_min 1.99
_diffrn_standards_decay_% 10
_diffrn_standards_interval_time 30
_diffrn_standards_number 3
_exptl_absorpt_coefficient_mu 0.180
_exptl_absorpt_correction_type none
_exptl_crystal_colour colorless
_exptl_crystal_density_diffrn .997
_exptl_crystal_density_meas ?
_exptl_crystal_description cylinder
_exptl_crystal_F_000 592
_exptl_crystal_size_max 0.8
_exptl_crystal_size_mid 0.3
_exptl_crystal_size_min 0.3
_refine_diff_density_max 0.396
_refine_diff_density_min -0.342
_refine_ls_extinction_coef ?1
_refine_ls_extinction_method none
_refine_ls_goodness_of_fit_all 1.027
_refine_ls_goodness_of_fit_obs 1.079
_refine_ls_hydrogen_treatment refall
_refine_ls_matrix_type full
_refine_ls_number_parameters 130
_refine_ls_number_reflns 2103
_refine_ls_number_restraints 0
_refine_ls_restrained_S_all 1.027
_refine_ls_restrained_S_obs 1.079
_refine_ls_R_factor_all 0.0463
_refine_ls_R_factor_obs .0399
_refine_ls_shift/esd_max -0.001
_refine_ls_shift/esd_mean 0.000
_refine_ls_structure_factor_coef Fsqd
_refine_ls_weighting_details 'w = 1/[\s^2^(Fo^2^)+(0.1P)^2^] where P = (Fo^2^+2Fc^2^)/3'
_refine_ls_weighting_scheme calc
_refine_ls_wR_factor_all 0.1268
_refine_ls_wR_factor_obs .1222
_reflns_number_observed 1787
_reflns_number_total 2103
_reflns_observed_criterion >2sigma(I)
_cod_data_source_file av1004.cif
_cod_data_source_block 2406
_cod_depositor_comments
;
The following automatic conversions were performed:

'_exptl_crystal_density_meas' value 'none' was changed to '?' - the
value is perceived as not measured.

Automatic conversion script
Id: cif_fix_values 3008 2015-01-20 13:52:24Z robertas 

The following automatic conversions were performed:

'_refine_ls_weighting_scheme' value '
calc w = 1/[\s^2^(Fo^2^)+(0.1P)^2^] where P = (Fo^2^+2Fc^2^)/3' was
changed to 'calc'. New tag '_refine_ls_weighting_details' was
created. The value of the new tag was set to 'w =
1/[\s^2^(Fo^2^)+(0.1P)^2^] where P = (Fo^2^+2Fc^2^)/3'.

Automatic conversion script
Id: cif_fix_values 3143 2015-03-26 13:38:13Z robertas 
;
_cod_original_cell_volume 1815.3(5)
_cod_database_code 2006355

loop_
_symmetry_equiv_pos_as_xyz
'x, y, z'
'-x+1/2, -y, z+1/2'
'-x, y+1/2, -z+1/2'
'x+1/2, -y+1/2, -z'
'-x, -y, -z'
'x-1/2, y, -z-1/2'
'x, -y-1/2, z-1/2'
'-x-1/2, y-1/2, z'

loop_
_atom_site_aniso_label
_atom_site_aniso_U_11
_atom_site_aniso_U_22
_atom_site_aniso_U_33
_atom_site_aniso_U_12
_atom_site_aniso_U_13
_atom_site_aniso_U_23
C1 .0391(7) .0263(6) .0346(6) -.0037(5) -.0036(5) .0009(5)
C2 .0567(9) .0331(7) .0372(7) -.0080(6) -.0047(6) .0081(6)
C3 .0310(6) .0351(7) .0302(6) .0031(5) .0018(5) .0065(5)
C4 .0281(7) .0567(9) .0407(8) .0046(6) -.0041(5) .0030(6)
C5 .0348(7) .0341(7) .0319(6) -.0069(5) -.0017(5) -.0012(5)
C6 .0555(10) .0346(7) .0438(8) -.0088(6) .0059(6) -.0077(6)
C7 .0266(6) .0383(7) .0333(6) .0022(5) .0017(4) -.0040(5)
C8 .0284(7) .0474(8) .0409(7) -.0024(6) .0029(5) -.0021(6)
Si .0226(3) .0250(2) .0255(2) -.00112(10) -.00075(10) .00120(10)

loop_
_atom_site_label
_atom_site_fract_x
_atom_site_fract_y
_atom_site_fract_z
_atom_site_U_iso_or_equiv
_atom_site_thermal_displace_type
_atom_site_calc_flag
_atom_site_refinement_flags
_atom_site_occupancy
_atom_site_disorder_group
_atom_site_type_symbol
C1 .0851(2) .71623(6) .38072(12) .0334(3) Uani d . 1 . C
C2 .1195(2) .72815(7) .25321(14) .0423(4) Uani d . 1 . C
C3 .18292(14) .59506(6) .53142(13) .0321(3) Uani d . 1 . C
C4 .3163(2) .62131(9) .54367(15) .0418(4) Uani d . 1 . C
C5 -.04221(15) .58508(6) .29817(13) .0336(3) Uani d . 1 . C
C6 .0251(2) .53302(7) .2494(2) .0446(4) Uani d . 1 . C
C7 -.13010(15) .64391(7) .56888(13) .0327(3) Uani d . 1 . C
C8 -.2542(2) .60975(8) .5686(2) .0389(3) Uani d . 1 . C
Si .02355(4) .63491(2) .44370(3) .0244(2) Uani d . 1 . Si
H1 .099(2) .7509(9) .4461(17) .046(5) Uiso d . 1 . H
H2A .102(2) .6959(9) .1842(18) .048(4) Uiso d . 1 . H
H2B .161(2) .7685(9) .2189(19) .054(5) Uiso d . 1 . H
H3 .167(2) .5545(10) .5708(17) .053(5) Uiso d . 1 . H
H4A .394(3) .6019(9) .5872(18) .059(5) Uiso d . 1 . H
H4B .341(2) .6640(9) .506(2) .050(5) Uiso d . 1 . H
H5 -.126(3) .6011(9) .2566(19) .067(6) Uiso d . 1 . H
H6A .1076(19) .5170(8) .2919(18) .046(4) Uiso d . 1 . H
H6B -.015(3) .5066(12) .168(2) .084(7) Uiso d . 1 . H
H7 -.115(2) .6728(8) .648(2) .066(6) Uiso d . 1 . H
H8A -.267(2) .5782(7) .4993(19) .047(4) Uiso d . 1 . H
H8B -.326(2) .6117(10) .643(2) .061(5) Uiso d . 1 . H

loop_
_atom_type_symbol
_atom_type_description
_atom_type_scat_dispersion_real
_atom_type_scat_dispersion_imag
_atom_type_scat_source
C C 0.0033 0.0016 'International Tables Vol C Tables 4.2.6.8 and 6.1.1.4'
H H 0.0000 0.0000 'International Tables Vol C Tables 4.2.6.8 and 6.1.1.4'
Si Si 0.0817 0.0704 'International Tables Vol C Tables 4.2.6.8 and 6.1.1.4'

loop_
_geom_angle_atom_site_label_1
_geom_angle_atom_site_label_2
_geom_angle_atom_site_label_3
_geom_angle
_geom_angle_publ_flag
C2 C1 Si 123.64(10) y
C4 C3 Si 124.33(11) y
C6 C5 Si 125.46(12) y
C8 C7 Si 125.12(11) y
C1 Si C3 108.50(6) y
C1 Si C7 110.73(6) y
C3 Si C7 107.85(6) y
C1 Si C5 109.13(6) y
C3 Si C5 111.34(6) y
C7 Si C5 109.29(6) y

loop_
_geom_bond_atom_site_label_1
_geom_bond_atom_site_label_2
_geom_bond_site_symmetry_2
_geom_bond_distance
_geom_bond_publ_flag
C1 C2 . 1.318(2) y
C1 Si . 1.8604(12) y
C3 C4 . 1.320(2) y
C3 Si . 1.8624(13) y
C5 C6 . 1.316(2) y
C5 Si . 1.8574(13) y
C7 C8 . 1.317(2) y
C7 Si . 1.8624(13) y

loop_
_cod_related_entry_id
_cod_related_entry_database
_cod_related_entry_code
1 ChemSpider 59574
